data_7158299
loop_
_publ_author_name
'Wang, Yu'
'Niu, Cheng'
'Xie, Dong-Hua'
'Du, Da-Ming'

_publ_section_title
;
 A bifunctional squaramide-catalysed enantioselective vinylogous Michael
 addition/cyclization cascade reaction of 4-unsaturated isoxazol-5-ones
 and \a,\a-dicyanoalkenes.
;
_journal_issue 39
_journal_name_full 'Organic &amp; biomolecular chemistry'
_journal_page_first 8572
_journal_page_last 8577
_journal_paper_doi 10.1039/d1ob01256h
_journal_volume 19
_journal_year 2021
_chemical_absolute_configuration ad
_chemical_formula_sum 'C22 H16 Br N3 O2'
_chemical_formula_weight 434.29
_chemical_melting_point 452.0(10)
_chemical_name_systematic
'(5S,10R)-8-(4-Bromophenyl)-6-imino-4-methyl-1-oxo-10-phenyl-2-oxa-3-azaspiro[4.5]de ca-3,7-diene-7-carbonitrile'
_space_group_crystal_system triclinic
_space_group_IT_number 1
_space_group_name_Hall 'P 1'
_space_group_name_H-M_alt 'P 1'
_atom_sites_solution_hydrogens mixed
_audit_creation_method SHELXL-2014/7
_audit_update_record
;
2021-06-27 deposited with the CCDC.	2021-09-13 downloaded from the CCDC.
;
_cell_angle_alpha 75.605(8)
_cell_angle_beta 86.331(8)
_cell_angle_gamma 89.054(9)
_cell_formula_units_Z 2
_cell_length_a 6.062(2)
_cell_length_b 12.279(5)
_cell_length_c 13.666(5)
_cell_measurement_reflns_used 5332
_cell_measurement_temperature 296(2)
_cell_measurement_theta_max 20.34
_cell_measurement_theta_min 2.57
_cell_volume 983.3(6)
_computing_structure_refinement 'SHELXL-2014/7 (Sheldrick, 2014)'
_diffrn_ambient_temperature 296(2)
_diffrn_measured_fraction_theta_full 0.992
_diffrn_measured_fraction_theta_max 0.988
_diffrn_measurement_device_type CCD
_diffrn_radiation_type MoK\a
_diffrn_radiation_wavelength 0.71073
_diffrn_reflns_av_R_equivalents 0.0788
_diffrn_reflns_av_unetI/netI 0.1337
_diffrn_reflns_Laue_measured_fraction_full 0.992
_diffrn_reflns_Laue_measured_fraction_max 0.988
_diffrn_reflns_limit_h_max 7
_diffrn_reflns_limit_h_min -7
_diffrn_reflns_limit_k_max 14
_diffrn_reflns_limit_k_min -14
_diffrn_reflns_limit_l_max 16
_diffrn_reflns_limit_l_min -16
_diffrn_reflns_number 20517
_diffrn_reflns_point_group_measured_fraction_full 0.942
_diffrn_reflns_point_group_measured_fraction_max 0.937
_diffrn_reflns_theta_full 25.242
_diffrn_reflns_theta_max 25.279
_diffrn_reflns_theta_min 3.084
_exptl_absorpt_coefficient_mu 2.113
_exptl_absorpt_correction_type multi-scan
_exptl_absorpt_process_details sadabs
_exptl_crystal_colour colorless
_exptl_crystal_density_diffrn 1.467
_exptl_crystal_description block
_exptl_crystal_F_000 440
_exptl_crystal_recrystallization_method 'Re-crystallisation from solvent: Petroleum ether/ethyl acetate 5:1'
_exptl_crystal_size_max 0.200
_exptl_crystal_size_mid 0.200
_exptl_crystal_size_min 0.200
_exptl_transmission_factor_max 0.864
_exptl_transmission_factor_min 0.864
_refine_diff_density_max 0.263
_refine_diff_density_min -0.378
_refine_diff_density_rms 0.057
_refine_ls_abs_structure_details
;
 Flack x determined using 1299 quotients [(I+)-(I-)]/[(I+)+(I-)]
 (Parsons, Flack and Wagner, Acta Cryst. B69 (2013) 249-259).
;
_refine_ls_abs_structure_Flack 0.023(9)
_refine_ls_extinction_method none
_refine_ls_goodness_of_fit_ref 0.901
_refine_ls_hydrogen_treatment constr
_refine_ls_matrix_type full
_refine_ls_number_parameters 507
_refine_ls_number_reflns 6734
_refine_ls_number_restraints 3
_refine_ls_restrained_S_all 0.901
_refine_ls_R_factor_all 0.1278
_refine_ls_R_factor_gt 0.0433
_refine_ls_shift/su_max 0.000
_refine_ls_shift/su_mean 0.000
_refine_ls_structure_factor_coef Fsqd
_refine_ls_weighting_details 'w=1/[\s^2^(Fo^2^)+(0.0232P)^2^] where P=(Fo^2^+2Fc^2^)/3'
_refine_ls_weighting_scheme calc
_refine_ls_wR_factor_gt 0.0777
_refine_ls_wR_factor_ref 0.0977
_reflns_Friedel_coverage 0.897
_reflns_Friedel_fraction_full 0.891
_reflns_Friedel_fraction_max 0.886
_reflns_number_gt 3537
_reflns_number_total 6734
_reflns_threshold_expression 'I > 2\s(I)'
_cod_data_source_file d1ob01256h2.cif
_cod_data_source_block 1_b
_cod_depositor_comments
;
The following automatic conversions were performed:

data item '_chemical_melting_point' value '451-453' was changed to
'452.0(10)' -- the average value was taken and precision was
estimated.

data item '_chemical_absolute_configuration' value 'AD' was changed
to 'ad' in accordance with the
/home/data/users/saulius/crontab/automatic-downloads/rss-feeds/RSC/lib/dictionaries/cif_core.dic
dictionary named 'cif_core.dic' version 2.4.2 last updated on
2011-04-26.

Automatic conversion script
Id: cif_fix_values 7556 2019-12-06 15:28:31Z antanas 

 Adding full bibliography for 7158299.cif.
;
_cod_database_code 7158299
_shelx_shelxl_version_number 2014/7
_shelx_space_group_comment
;
The symmetry employed for this shelxl refinement is uniquely defined
by the following loop, which should always be used as a source of
symmetry information in preference to the above space-group names.
They are only intended as comments.
;
_shelx_estimated_absorpt_t_min 0.677
_shelx_estimated_absorpt_t_max 0.677

loop_
_space_group_symop_operation_xyz
'x, y, z'

loop_
_atom_site_label
_atom_site_type_symbol
_atom_site_fract_x
_atom_site_fract_y
_atom_site_fract_z
_atom_site_U_iso_or_equiv
_atom_site_adp_type
_atom_site_occupancy
_atom_site_site_symmetry_order
_atom_site_calc_flag
_atom_site_refinement_flags_posn
_atom_site_refinement_flags_adp
_atom_site_refinement_flags_occupancy
_atom_site_disorder_assembly
_atom_site_disorder_group
Br1 Br -0.08018(15) 0.03289(8) 0.89326(7) 0.0891(4) Uani 1 1 d . . . . .
Br2 Br 1.08449(12) 0.74783(7) 0.09944(6) 0.0710(4) Uani 1 1 d . . . . .
C1 C -0.0346(13) 0.2285(7) 0.6006(6) 0.053(2) Uani 1 1 d . . . . .
H1 H -0.1215 0.2822 0.5600 0.063 Uiso 1 1 calc R U . . .
C2 C -0.1087(14) 0.1777(8) 0.6989(6) 0.059(2) Uani 1 1 d . . . . .
H2 H -0.2460 0.1976 0.7236 0.070 Uiso 1 1 calc R U . . .
C3 C 0.0153(18) 0.0994(9) 0.7601(7) 0.055(3) Uani 1 1 d . . . . .
C4 C 0.2198(19) 0.0678(9) 0.7219(8) 0.065(3) Uani 1 1 d . . . . .
H4 H 0.3056 0.0137 0.7628 0.078 Uiso 1 1 calc R U . . .
C5 C 0.2941(18) 0.1175(9) 0.6230(8) 0.061(3) Uani 1 1 d . . . . .
H5 H 0.4286 0.0955 0.5972 0.074 Uiso 1 1 calc R U . . .
C6 C 0.1699(13) 0.1992(7) 0.5625(6) 0.046(2) Uani 1 1 d . . . . .
C7 C 0.2502(11) 0.2502(7) 0.4576(5) 0.042(2) Uani 1 1 d . . . . .
C8 C 0.2616(12) 0.3619(7) 0.4179(6) 0.041(2) Uani 1 1 d . . . . .
C9 C 0.3440(12) 0.4167(8) 0.3166(6) 0.043(2) Uani 1 1 d . . . . .
C10 C 0.4585(12) 0.3410(7) 0.2561(6) 0.039(2) Uani 1 1 d . . . . .
C11 C 0.3362(13) 0.2251(7) 0.2805(6) 0.041(2) Uani 1 1 d . . . . .
H11 H 0.1828 0.2412 0.2629 0.050 Uiso 1 1 calc R U . . .
C12 C 0.3293(16) 0.1731(8) 0.3939(7) 0.049(3) Uani 1 1 d . . . . .
H12A H 0.2335 0.1077 0.4094 0.059 Uiso 1 1 calc R U . . .
H12B H 0.4766 0.1472 0.4122 0.059 Uiso 1 1 calc R U . . .
C13 C 0.4242(13) 0.1445(7) 0.2212(6) 0.043(2) Uani 1 1 d . . . . .
C14 C 0.6290(16) 0.0933(8) 0.2380(7) 0.059(3) Uani 1 1 d . . . . .
H14 H 0.7211 0.1113 0.2835 0.071 Uiso 1 1 calc R U . . .
C15 C 0.6932(18) 0.0120(9) 0.1829(9) 0.074(3) Uani 1 1 d . . . . .
H15 H 0.8305 -0.0227 0.1922 0.089 Uiso 1 1 calc R U . . .
C16 C 0.561(2) -0.0151(8) 0.1186(8) 0.073(3) Uani 1 1 d . . . . .
H16 H 0.6051 -0.0698 0.0850 0.087 Uiso 1 1 calc R U . . .
C17 C 0.359(2) 0.0369(10) 0.1015(8) 0.073(3) Uani 1 1 d . . . . .
H17 H 0.2688 0.0187 0.0555 0.087 Uiso 1 1 calc R U . . .
C18 C 0.2922(15) 0.1171(7) 0.1533(7) 0.057(2) Uani 1 1 d . . . . .
H18 H 0.1561 0.1524 0.1418 0.068 Uiso 1 1 calc R U . . .
C19 C 0.1966(13) 0.4395(8) 0.4793(6) 0.053(2) Uani 1 1 d . . . . .
C20 C 0.6988(15) 0.3300(8) 0.2831(8) 0.053(2) Uani 1 1 d . . . . .
C21 C 0.4893(15) 0.3945(7) 0.1456(6) 0.047(2) Uani 1 1 d . . . . .
C22 C 0.3092(15) 0.4307(9) 0.0760(7) 0.062(3) Uani 1 1 d . . . . .
H22A H 0.3719 0.4625 0.0088 0.094 Uiso 1 1 calc R U . . .
H22B H 0.2195 0.4862 0.0983 0.094 Uiso 1 1 calc R U . . .
H22C H 0.2196 0.3670 0.0759 0.094 Uiso 1 1 calc R U . . .
C23 C 0.7166(16) 0.6867(8) 0.3692(8) 0.059(3) Uani 1 1 d . . . . .
H23 H 0.5838 0.6508 0.3949 0.071 Uiso 1 1 calc R U . . .
C24 C 0.7880(18) 0.6910(8) 0.2717(8) 0.058(3) Uani 1 1 d . . . . .
H24 H 0.7031 0.6602 0.2309 0.069 Uiso 1 1 calc R U . . .
C25 C 0.9843(17) 0.7407(8) 0.2349(7) 0.054(3) Uani 1 1 d . . . . .
C26 C 1.1124(14) 0.7874(7) 0.2937(6) 0.052(2) Uani 1 1 d . . . . .
H26 H 1.2469 0.8212 0.2677 0.062 Uiso 1 1 calc R U . . .
C27 C 1.0363(13) 0.7830(7) 0.3925(6) 0.049(2) Uani 1 1 d . . . . .
H27 H 1.1216 0.8134 0.4332 0.059 Uiso 1 1 calc R U . . .
C28 C 0.8363(13) 0.7342(6) 0.4310(6) 0.043(2) Uani 1 1 d . . . . .
C29 C 0.7560(11) 0.7285(7) 0.5360(5) 0.042(2) Uani 1 1 d . . . . .
C30 C 0.7462(11) 0.8177(7) 0.5768(6) 0.0392(19) Uani 1 1 d . . . . .
C31 C 0.6613(12) 0.8153(7) 0.6795(6) 0.045(2) Uani 1 1 d . . . . .
C32 C 0.5388(13) 0.7087(7) 0.7362(6) 0.037(2) Uani 1 1 d . . . . .
C33 C 0.6674(13) 0.6074(7) 0.7133(6) 0.045(2) Uani 1 1 d . . . . .
H33 H 0.8189 0.6133 0.7327 0.054 Uiso 1 1 calc R U . . .
C34 C 0.6823(15) 0.6149(7) 0.5997(7) 0.046(2) Uani 1 1 d . . . . .
H34A H 0.7854 0.5584 0.5862 0.055 Uiso 1 1 calc R U . . .
H34B H 0.5385 0.5979 0.5798 0.055 Uiso 1 1 calc R U . . .
C35 C 0.5807(14) 0.4929(7) 0.7730(6) 0.048(2) Uani 1 1 d . . . . .
C36 C 0.3803(16) 0.4532(8) 0.7525(7) 0.060(3) Uani 1 1 d . . . . .
H36 H 0.2940 0.4978 0.7042 0.073 Uiso 1 1 calc R U . . .
C37 C 0.3088(19) 0.3460(9) 0.8048(8) 0.075(3) Uani 1 1 d . . . . .
H37 H 0.1729 0.3195 0.7927 0.090 Uiso 1 1 calc R U . . .
C38 C 0.438(2) 0.2807(10) 0.8732(8) 0.086(3) Uani 1 1 d . . . . .
H38 H 0.3931 0.2081 0.9063 0.103 Uiso 1 1 calc R U . . .
C39 C 0.638(2) 0.3210(11) 0.8946(8) 0.084(4) Uani 1 1 d . . . . .
H39 H 0.7227 0.2764 0.9435 0.101 Uiso 1 1 calc R U . . .
C40 C 0.7096(17) 0.4260(8) 0.8438(6) 0.059(2) Uani 1 1 d . . . . .
H40 H 0.8448 0.4522 0.8570 0.070 Uiso 1 1 calc R U . . .
C41 C 0.3062(16) 0.7180(7) 0.7058(8) 0.053(3) Uani 1 1 d . . . . .
C42 C 0.5016(15) 0.7014(7) 0.8474(6) 0.050(2) Uani 1 1 d . . . . .
C43 C 0.6721(16) 0.6945(8) 0.9212(7) 0.069(3) Uani 1 1 d . . . . .
H43A H 0.6021 0.6918 0.9868 0.103 Uiso 1 1 calc R U . . .
H43B H 0.7661 0.7593 0.9005 0.103 Uiso 1 1 calc R U . . .
H43C H 0.7590 0.6278 0.9243 0.103 Uiso 1 1 calc R U . . .
C44 C 0.8102(13) 0.9274(9) 0.5170(6) 0.052(2) Uani 1 1 d . . . . .
N1 N 0.6882(13) 0.4096(7) 0.1139(6) 0.071(2) Uani 1 1 d . . . . .
N2 N 0.3449(12) 0.5207(6) 0.2737(5) 0.063(2) Uani 1 1 d . . . . .
H2A H 0.2894 0.5667 0.3070 0.076 Uiso 1 1 d R U . . .
N3 N 0.1527(13) 0.5056(7) 0.5237(6) 0.076(2) Uani 1 1 d . . . . .
N4 N 0.2982(14) 0.7014(7) 0.8768(6) 0.070(2) Uani 1 1 d . . . . .
N5 N 0.6672(11) 0.8956(6) 0.7230(5) 0.0597(19) Uani 1 1 d . . . . .
H5A H 0.7250 0.9586 0.6901 0.072 Uiso 1 1 d R U . . .
N6 N 0.8532(13) 1.0165(7) 0.4724(6) 0.075(3) Uani 1 1 d . . . . .
O1 O 0.7737(9) 0.2962(5) 0.3639(5) 0.0681(18) Uani 1 1 d . . . . .
O2 O 0.8256(9) 0.3677(6) 0.1989(5) 0.080(2) Uani 1 1 d . . . . .
O3 O 0.2368(9) 0.7313(5) 0.6245(5) 0.0678(17) Uani 1 1 d . . . . .
O4 O 0.1706(10) 0.7120(6) 0.7891(5) 0.0738(19) Uani 1 1 d . . . . .

loop_
_atom_site_aniso_label
_atom_site_aniso_U_11
_atom_site_aniso_U_22
_atom_site_aniso_U_33
_atom_site_aniso_U_23
_atom_site_aniso_U_13
_atom_site_aniso_U_12
Br1 0.1195(11) 0.0953(9) 0.0453(7) -0.0062(6) 0.0113(7) -0.0261(7)
Br2 0.0859(8) 0.0831(8) 0.0418(6) -0.0146(5) 0.0075(5) 0.0021(6)
C1 0.044(6) 0.063(6) 0.050(6) -0.016(5) 0.003(4) 0.003(4)
C2 0.050(6) 0.085(7) 0.044(6) -0.025(5) 0.012(5) -0.014(5)
C3 0.062(7) 0.065(7) 0.039(6) -0.016(5) 0.002(5) -0.012(6)
C4 0.077(8) 0.062(7) 0.049(8) 0.001(6) -0.016(6) -0.005(6)
C5 0.068(7) 0.061(7) 0.049(7) -0.007(6) 0.008(6) 0.013(6)
C6 0.043(6) 0.049(6) 0.045(5) -0.012(5) 0.004(4) -0.003(4)
C7 0.035(5) 0.054(6) 0.034(5) -0.006(4) -0.003(4) -0.003(4)
C8 0.030(5) 0.053(6) 0.045(5) -0.020(5) 0.002(4) 0.004(4)
C9 0.029(5) 0.053(6) 0.046(5) -0.012(5) 0.003(4) 0.001(4)
C10 0.029(5) 0.049(6) 0.033(5) 0.004(4) -0.004(4) 0.003(4)
C11 0.033(5) 0.055(6) 0.035(5) -0.012(5) 0.008(4) 0.001(4)
C12 0.050(6) 0.046(6) 0.051(7) -0.015(5) 0.004(5) 0.006(5)
C13 0.028(5) 0.059(6) 0.039(6) -0.006(5) -0.004(4) -0.001(5)
C14 0.047(7) 0.066(7) 0.062(7) -0.013(5) 0.004(5) 0.000(5)
C15 0.070(8) 0.064(7) 0.091(9) -0.027(7) 0.011(7) 0.010(6)
C16 0.109(10) 0.055(7) 0.056(7) -0.022(5) 0.025(6) -0.026(7)
C17 0.081(9) 0.077(8) 0.060(7) -0.015(6) -0.011(6) -0.012(7)
C18 0.061(6) 0.048(6) 0.060(6) -0.014(5) 0.008(5) 0.008(5)
C19 0.044(6) 0.066(7) 0.042(6) -0.001(5) 0.000(4) 0.008(5)
C20 0.037(6) 0.047(6) 0.070(8) -0.008(5) 0.000(6) -0.006(4)
C21 0.038(6) 0.044(6) 0.055(6) -0.007(5) 0.006(5) -0.001(4)
C22 0.051(6) 0.079(7) 0.050(6) -0.002(5) -0.005(5) 0.011(5)
C23 0.051(6) 0.081(8) 0.043(7) -0.012(6) 0.004(5) -0.016(5)
C24 0.068(7) 0.067(7) 0.043(7) -0.023(5) 0.000(6) -0.001(6)
C25 0.060(7) 0.059(6) 0.042(6) -0.011(5) 0.006(5) 0.004(5)
C26 0.050(6) 0.063(6) 0.036(5) 0.000(4) -0.001(4) -0.001(5)
C27 0.044(6) 0.064(6) 0.037(5) -0.008(4) 0.002(4) -0.001(5)
C28 0.042(5) 0.045(5) 0.039(5) -0.003(4) 0.000(4) 0.002(4)
C29 0.035(5) 0.053(6) 0.034(5) -0.006(4) 0.001(4) 0.005(4)
C30 0.031(5) 0.044(5) 0.038(5) -0.002(4) 0.003(4) -0.003(4)
C31 0.030(5) 0.062(6) 0.043(5) -0.013(5) -0.005(4) 0.009(4)
C32 0.030(5) 0.052(6) 0.030(5) -0.010(4) -0.002(4) -0.001(4)
C33 0.030(5) 0.053(6) 0.048(6) -0.004(5) -0.006(4) -0.001(4)
C34 0.047(6) 0.045(6) 0.042(6) -0.009(5) 0.016(4) -0.006(4)
C35 0.047(6) 0.056(6) 0.039(6) -0.013(5) 0.014(5) -0.005(5)
C36 0.052(7) 0.062(7) 0.064(7) -0.012(6) 0.005(5) -0.002(6)
C37 0.094(9) 0.060(8) 0.065(7) -0.009(6) 0.017(7) -0.030(7)
C38 0.129(11) 0.057(7) 0.064(8) -0.007(6) 0.023(8) 0.000(8)
C39 0.112(11) 0.086(10) 0.047(7) -0.005(7) 0.002(7) 0.018(8)
C40 0.076(7) 0.055(6) 0.039(5) -0.002(5) 0.001(5) 0.007(5)
C41 0.054(7) 0.050(6) 0.056(7) -0.018(5) 0.006(6) 0.003(5)
C42 0.053(6) 0.051(6) 0.046(6) -0.014(4) 0.004(5) -0.004(5)
C43 0.070(7) 0.085(8) 0.056(7) -0.027(6) -0.007(5) 0.002(6)
C44 0.044(5) 0.068(7) 0.044(5) -0.014(5) 0.001(4) -0.004(5)
N1 0.047(5) 0.097(7) 0.057(5) 0.003(5) 0.003(5) -0.006(5)
N2 0.079(6) 0.052(5) 0.059(5) -0.015(4) 0.003(4) -0.001(4)
N3 0.084(6) 0.087(6) 0.065(6) -0.036(5) -0.001(4) 0.017(5)
N4 0.051(5) 0.102(7) 0.057(5) -0.021(5) 0.010(4) -0.007(5)
N5 0.071(5) 0.050(5) 0.059(5) -0.018(4) 0.001(4) -0.002(4)
N6 0.082(6) 0.063(6) 0.076(6) -0.008(5) -0.006(5) -0.013(5)
O1 0.041(4) 0.084(5) 0.080(5) -0.019(4) -0.019(3) 0.000(3)
O2 0.033(4) 0.109(6) 0.081(5) 0.009(4) 0.007(4) -0.010(3)
O3 0.049(4) 0.092(5) 0.066(5) -0.023(4) -0.014(3) 0.001(3)
O4 0.038(4) 0.123(6) 0.066(5) -0.036(4) 0.005(4) -0.001(4)

loop_
_atom_type_symbol
_atom_type_description
_atom_type_scat_dispersion_real
_atom_type_scat_dispersion_imag
_atom_type_scat_source
C C 0.0033 0.0016 'International Tables Vol C Tables 4.2.6.8 and 6.1.1.4'
H H 0.0000 0.0000 'International Tables Vol C Tables 4.2.6.8 and 6.1.1.4'
N N 0.0061 0.0033 'International Tables Vol C Tables 4.2.6.8 and 6.1.1.4'
O O 0.0106 0.0060 'International Tables Vol C Tables 4.2.6.8 and 6.1.1.4'
Br Br -0.2901 2.4595 'International Tables Vol C Tables 4.2.6.8 and 6.1.1.4'

loop_
_geom_angle_atom_site_label_1
_geom_angle_atom_site_label_2
_geom_angle_atom_site_label_3
_geom_angle
_geom_angle_site_symmetry_1
_geom_angle_site_symmetry_3
_geom_angle_publ_flag
C2 C1 C6 120.0(8) . . ?
C2 C1 H1 120.0 . . ?
C6 C1 H1 120.0 . . ?
C3 C2 C1 121.3(8) . . ?
C3 C2 H2 119.4 . . ?
C1 C2 H2 119.4 . . ?
C2 C3 C4 119.2(9) . . ?
C2 C3 Br1 121.6(8) . . ?
C4 C3 Br1 119.2(8) . . ?
C5 C4 C3 119.8(10) . . ?
C5 C4 H4 120.1 . . ?
C3 C4 H4 120.1 . . ?
C6 C5 C4 120.4(10) . . ?
C6 C5 H5 119.8 . . ?
C4 C5 H5 119.8 . . ?
C5 C6 C1 119.2(8) . . ?
C5 C6 C7 119.7(8) . . ?
C1 C6 C7 121.0(7) . . ?
C8 C7 C6 123.3(7) . . ?
C8 C7 C12 119.0(7) . . ?
C6 C7 C12 117.7(7) . . ?
C7 C8 C9 125.8(7) . . ?
C7 C8 C19 120.5(7) . . ?
C9 C8 C19 113.6(7) . . ?
N2 C9 C8 128.1(8) . . ?
N2 C9 C10 115.8(7) . . ?
C8 C9 C10 115.9(7) . . ?
C21 C10 C20 99.8(7) . . ?
C21 C10 C9 113.6(6) . . ?
C20 C10 C9 107.3(7) . . ?
C21 C10 C11 113.3(7) . . ?
C20 C10 C11 112.8(6) . . ?
C9 C10 C11 109.6(6) . . ?
C13 C11 C12 111.8(7) . . ?
C13 C11 C10 115.1(6) . . ?
C12 C11 C10 109.3(7) . . ?
C13 C11 H11 106.7 . . ?
C12 C11 H11 106.7 . . ?
C10 C11 H11 106.7 . . ?
C7 C12 C11 114.6(7) . . ?
C7 C12 H12A 108.6 . . ?
C11 C12 H12A 108.6 . . ?
C7 C12 H12B 108.6 . . ?
C11 C12 H12B 108.6 . . ?
H12A C12 H12B 107.6 . . ?
C18 C13 C14 120.1(8) . . ?
C18 C13 C11 118.3(7) . . ?
C14 C13 C11 121.5(8) . . ?
C13 C14 C15 117.7(9) . . ?
C13 C14 H14 121.1 . . ?
C15 C14 H14 121.1 . . ?
C16 C15 C14 121.4(10) . . ?
C16 C15 H15 119.3 . . ?
C14 C15 H15 119.3 . . ?
C15 C16 C17 120.6(10) . . ?
C15 C16 H16 119.7 . . ?
C17 C16 H16 119.7 . . ?
C16 C17 C18 119.5(10) . . ?
C16 C17 H17 120.2 . . ?
C18 C17 H17 120.2 . . ?
C13 C18 C17 120.7(9) . . ?
C13 C18 H18 119.6 . . ?
C17 C18 H18 119.6 . . ?
N3 C19 C8 175.9(9) . . ?
O1 C20 O2 122.4(9) . . ?
O1 C20 C10 129.4(9) . . ?
O2 C20 C10 108.3(8) . . ?
N1 C21 C10 113.7(7) . . ?
N1 C21 C22 120.7(8) . . ?
C10 C21 C22 125.6(8) . . ?
C21 C22 H22A 109.5 . . ?
C21 C22 H22B 109.5 . . ?
H22A C22 H22B 109.5 . . ?
C21 C22 H22C 109.5 . . ?
H22A C22 H22C 109.5 . . ?
H22B C22 H22C 109.5 . . ?
C24 C23 C28 121.9(9) . . ?
C24 C23 H23 119.1 . . ?
C28 C23 H23 119.1 . . ?
C25 C24 C23 119.1(10) . . ?
C25 C24 H24 120.5 . . ?
C23 C24 H24 120.5 . . ?
C24 C25 C26 121.5(8) . . ?
C24 C25 Br2 119.5(8) . . ?
C26 C25 Br2 119.0(7) . . ?
C25 C26 C27 118.6(8) . . ?
C25 C26 H26 120.7 . . ?
C27 C26 H26 120.7 . . ?
C28 C27 C26 120.9(8) . . ?
C28 C27 H27 119.5 . . ?
C26 C27 H27 119.5 . . ?
C27 C28 C23 118.0(8) . . ?
C27 C28 C29 121.1(7) . . ?
C23 C28 C29 120.9(7) . . ?
C30 C29 C28 123.8(7) . . ?
C30 C29 C34 119.5(7) . . ?
C28 C29 C34 116.7(7) . . ?
C29 C30 C44 120.6(7) . . ?
C29 C30 C31 125.1(7) . . ?
C44 C30 C31 114.3(7) . . ?
N5 C31 C30 126.5(8) . . ?
N5 C31 C32 117.6(7) . . ?
C30 C31 C32 115.7(7) . . ?
C41 C32 C42 100.3(7) . . ?
C41 C32 C31 108.3(6) . . ?
C42 C32 C31 112.4(6) . . ?
C41 C32 C33 114.5(7) . . ?
C42 C32 C33 113.4(7) . . ?
C31 C32 C33 107.9(6) . . ?
C35 C33 C34 110.8(7) . . ?
C35 C33 C32 114.8(7) . . ?
C34 C33 C32 110.7(6) . . ?
C35 C33 H33 106.7 . . ?
C34 C33 H33 106.7 . . ?
C32 C33 H33 106.7 . . ?
C29 C34 C33 113.4(7) . . ?
C29 C34 H34A 108.9 . . ?
C33 C34 H34A 108.9 . . ?
C29 C34 H34B 108.9 . . ?
C33 C34 H34B 108.9 . . ?
H34A C34 H34B 107.7 . . ?
C40 C35 C36 120.0(9) . . ?
C40 C35 C33 119.3(8) . . ?
C36 C35 C33 120.6(8) . . ?
C37 C36 C35 119.6(10) . . ?
C37 C36 H36 120.2 . . ?
C35 C36 H36 120.2 . . ?
C38 C37 C36 119.7(11) . . ?
C38 C37 H37 120.2 . . ?
C36 C37 H37 120.2 . . ?
C37 C38 C39 120.7(11) . . ?
C37 C38 H38 119.7 . . ?
C39 C38 H38 119.7 . . ?
C40 C39 C38 120.2(11) . . ?
C40 C39 H39 119.9 . . ?
C38 C39 H39 119.9 . . ?
C39 C40 C35 119.8(11) . . ?
C39 C40 H40 120.1 . . ?
C35 C40 H40 120.1 . . ?
O3 C41 O4 121.7(9) . . ?
O3 C41 C32 129.9(8) . . ?
O4 C41 C32 108.4(9) . . ?
N4 C42 C43 119.6(8) . . ?
N4 C42 C32 113.3(8) . . ?
C43 C42 C32 127.1(8) . . ?
C42 C43 H43A 109.5 . . ?
C42 C43 H43B 109.5 . . ?
H43A C43 H43B 109.5 . . ?
C42 C43 H43C 109.5 . . ?
H43A C43 H43C 109.5 . . ?
H43B C43 H43C 109.5 . . ?
N6 C44 C30 176.6(9) . . ?
C21 N1 O2 108.3(7) . . ?
C9 N2 H2A 118.5 . . ?
C42 N4 O4 107.6(7) . . ?
C31 N5 H5A 118.9 . . ?
C20 O2 N1 109.9(7) . . ?
C41 O4 N4 110.2(7) . . ?

loop_
_geom_bond_atom_site_label_1
_geom_bond_atom_site_label_2
_geom_bond_distance
_geom_bond_site_symmetry_2
_geom_bond_publ_flag
Br1 C3 1.859(9) . ?
Br2 C25 1.893(9) . ?
C1 C2 1.381(10) . ?
C1 C6 1.390(10) . ?
C1 H1 0.9300 . ?
C2 C3 1.359(12) . ?
C2 H2 0.9300 . ?
C3 C4 1.401(14) . ?
C4 C5 1.387(13) . ?
C4 H4 0.9300 . ?
C5 C6 1.378(12) . ?
C5 H5 0.9300 . ?
C6 C7 1.470(10) . ?
C7 C8 1.345(10) . ?
C7 C12 1.491(11) . ?
C8 C9 1.442(11) . ?
C8 C19 1.452(13) . ?
C9 N2 1.266(9) . ?
C9 C10 1.522(11) . ?
C10 C21 1.490(10) . ?
C10 C20 1.521(12) . ?
C10 C11 1.567(11) . ?
C11 C13 1.499(11) . ?
C11 C12 1.521(11) . ?
C11 H11 0.9800 . ?
C12 H12A 0.9700 . ?
C12 H12B 0.9700 . ?
C13 C18 1.368(11) . ?
C13 C14 1.389(11) . ?
C14 C15 1.426(13) . ?
C14 H14 0.9300 . ?
C15 C16 1.331(14) . ?
C15 H15 0.9300 . ?
C16 C17 1.376(15) . ?
C16 H16 0.9300 . ?
C17 C18 1.390(13) . ?
C17 H17 0.9300 . ?
C18 H18 0.9300 . ?
C19 N3 1.148(10) . ?
C20 O1 1.194(10) . ?
C20 O2 1.328(10) . ?
C21 N1 1.256(10) . ?
C21 C22 1.484(12) . ?
C22 H22A 0.9600 . ?
C22 H22B 0.9600 . ?
C22 H22C 0.9600 . ?
C23 C24 1.363(12) . ?
C23 C28 1.385(12) . ?
C23 H23 0.9300 . ?
C24 C25 1.355(13) . ?
C24 H24 0.9300 . ?
C25 C26 1.378(12) . ?
C26 C27 1.386(10) . ?
C26 H26 0.9300 . ?
C27 C28 1.375(10) . ?
C27 H27 0.9300 . ?
C28 C29 1.471(10) . ?
C29 C30 1.345(10) . ?
C29 C34 1.507(11) . ?
C30 C44 1.436(12) . ?
C30 C31 1.458(10) . ?
C31 N5 1.274(9) . ?
C31 C32 1.524(11) . ?
C32 C41 1.490(12) . ?
C32 C42 1.502(11) . ?
C32 C33 1.543(11) . ?
C33 C35 1.523(11) . ?
C33 C34 1.530(10) . ?
C33 H33 0.9800 . ?
C34 H34A 0.9700 . ?
C34 H34B 0.9700 . ?
C35 C40 1.380(11) . ?
C35 C36 1.387(12) . ?
C36 C37 1.393(12) . ?
C36 H36 0.9300 . ?
C37 C38 1.354(15) . ?
C37 H37 0.9300 . ?
C38 C39 1.389(16) . ?
C38 H38 0.9300 . ?
C39 C40 1.367(14) . ?
C39 H39 0.9300 . ?
C40 H40 0.9300 . ?
C41 O3 1.185(10) . ?
C41 O4 1.348(10) . ?
C42 N4 1.272(10) . ?
C42 C43 1.477(12) . ?
C43 H43A 0.9600 . ?
C43 H43B 0.9600 . ?
C43 H43C 0.9600 . ?
C44 N6 1.137(10) . ?
N1 O2 1.456(9) . ?
N2 H2A 0.8600 . ?
N4 O4 1.446(10) . ?
N5 H5A 0.8600 . ?

loop_
_geom_torsion_atom_site_label_1
_geom_torsion_atom_site_label_2
_geom_torsion_atom_site_label_3
_geom_torsion_atom_site_label_4
_geom_torsion
_geom_torsion_site_symmetry_1
_geom_torsion_site_symmetry_2
_geom_torsion_site_symmetry_3
_geom_torsion_site_symmetry_4
_geom_torsion_publ_flag
C6 C1 C2 C3 0.4(13) . . . . ?
C1 C2 C3 C4 -1.5(14) . . . . ?
C1 C2 C3 Br1 178.7(6) . . . . ?
C2 C3 C4 C5 0.7(14) . . . . ?
Br1 C3 C4 C5 -179.4(8) . . . . ?
C3 C4 C5 C6 1.2(15) . . . . ?
C4 C5 C6 C1 -2.3(14) . . . . ?
C4 C5 C6 C7 -179.4(8) . . . . ?
C2 C1 C6 C5 1.6(13) . . . . ?
C2 C1 C6 C7 178.6(7) . . . . ?
C5 C6 C7 C8 -129.6(9) . . . . ?
C1 C6 C7 C8 53.4(11) . . . . ?
C5 C6 C7 C12 48.3(11) . . . . ?
C1 C6 C7 C12 -128.7(9) . . . . ?
C6 C7 C8 C9 178.3(7) . . . . ?
C12 C7 C8 C9 0.4(11) . . . . ?
C6 C7 C8 C19 1.0(11) . . . . ?
C12 C7 C8 C19 -176.8(7) . . . . ?
C7 C8 C9 N2 174.9(8) . . . . ?
C19 C8 C9 N2 -7.7(12) . . . . ?
C7 C8 C9 C10 -9.7(11) . . . . ?
C19 C8 C9 C10 167.7(7) . . . . ?
N2 C9 C10 C21 -18.6(10) . . . . ?
C8 C9 C10 C21 165.4(7) . . . . ?
N2 C9 C10 C20 90.7(8) . . . . ?
C8 C9 C10 C20 -85.3(8) . . . . ?
N2 C9 C10 C11 -146.5(7) . . . . ?
C8 C9 C10 C11 37.5(9) . . . . ?
C21 C10 C11 C13 48.6(9) . . . . ?
C20 C10 C11 C13 -63.9(9) . . . . ?
C9 C10 C11 C13 176.6(7) . . . . ?
C21 C10 C11 C12 175.5(7) . . . . ?
C20 C10 C11 C12 63.0(9) . . . . ?
C9 C10 C11 C12 -56.5(8) . . . . ?
C8 C7 C12 C11 -21.6(11) . . . . ?
C6 C7 C12 C11 160.4(7) . . . . ?
C13 C11 C12 C7 178.1(7) . . . . ?
C10 C11 C12 C7 49.3(9) . . . . ?
C12 C11 C13 C18 120.9(9) . . . . ?
C10 C11 C13 C18 -113.5(8) . . . . ?
C12 C11 C13 C14 -55.5(10) . . . . ?
C10 C11 C13 C14 70.1(10) . . . . ?
C18 C13 C14 C15 -0.4(13) . . . . ?
C11 C13 C14 C15 175.9(8) . . . . ?
C13 C14 C15 C16 -0.9(14) . . . . ?
C14 C15 C16 C17 1.7(16) . . . . ?
C15 C16 C17 C18 -1.2(15) . . . . ?
C14 C13 C18 C17 0.9(13) . . . . ?
C11 C13 C18 C17 -175.5(8) . . . . ?
C16 C17 C18 C13 -0.1(14) . . . . ?
C21 C10 C20 O1 176.6(9) . . . . ?
C9 C10 C20 O1 57.9(12) . . . . ?
C11 C10 C20 O1 -62.9(12) . . . . ?
C21 C10 C20 O2 -2.1(9) . . . . ?
C9 C10 C20 O2 -120.8(8) . . . . ?
C11 C10 C20 O2 118.4(8) . . . . ?
C20 C10 C21 N1 1.1(9) . . . . ?
C9 C10 C21 N1 115.0(8) . . . . ?
C11 C10 C21 N1 -119.1(8) . . . . ?
C20 C10 C21 C22 -177.6(9) . . . . ?
C9 C10 C21 C22 -63.7(11) . . . . ?
C11 C10 C21 C22 62.2(11) . . . . ?
C28 C23 C24 C25 1.7(15) . . . . ?
C23 C24 C25 C26 -0.4(15) . . . . ?
C23 C24 C25 Br2 -179.7(7) . . . . ?
C24 C25 C26 C27 -0.1(13) . . . . ?
Br2 C25 C26 C27 179.2(6) . . . . ?
C25 C26 C27 C28 -0.7(12) . . . . ?
C26 C27 C28 C23 1.9(12) . . . . ?
C26 C27 C28 C29 179.5(7) . . . . ?
C24 C23 C28 C27 -2.5(14) . . . . ?
C24 C23 C28 C29 -180.0(8) . . . . ?
C27 C28 C29 C30 51.1(10) . . . . ?
C23 C28 C29 C30 -131.5(9) . . . . ?
C27 C28 C29 C34 -128.7(8) . . . . ?
C23 C28 C29 C34 48.7(10) . . . . ?
C28 C29 C30 C44 1.8(11) . . . . ?
C34 C29 C30 C44 -178.4(7) . . . . ?
C28 C29 C30 C31 178.0(7) . . . . ?
C34 C29 C30 C31 -2.2(11) . . . . ?
C29 C30 C31 N5 173.6(7) . . . . ?
C44 C30 C31 N5 -10.0(11) . . . . ?
C29 C30 C31 C32 -11.4(10) . . . . ?
C44 C30 C31 C32 165.1(6) . . . . ?
N5 C31 C32 C41 92.6(8) . . . . ?
C30 C31 C32 C41 -82.9(8) . . . . ?
N5 C31 C32 C42 -17.3(10) . . . . ?
C30 C31 C32 C42 167.2(7) . . . . ?
N5 C31 C32 C33 -143.0(7) . . . . ?
C30 C31 C32 C33 41.5(8) . . . . ?
C41 C32 C33 C35 -65.5(9) . . . . ?
C42 C32 C33 C35 48.8(10) . . . . ?
C31 C32 C33 C35 173.9(7) . . . . ?
C41 C32 C33 C34 60.8(9) . . . . ?
C42 C32 C33 C34 175.1(7) . . . . ?
C31 C32 C33 C34 -59.8(8) . . . . ?
C30 C29 C34 C33 -17.0(10) . . . . ?
C28 C29 C34 C33 162.8(7) . . . . ?
C35 C33 C34 C29 177.0(7) . . . . ?
C32 C33 C34 C29 48.5(9) . . . . ?
C34 C33 C35 C40 120.5(8) . . . . ?
C32 C33 C35 C40 -113.1(8) . . . . ?
C34 C33 C35 C36 -55.7(10) . . . . ?
C32 C33 C35 C36 70.6(10) . . . . ?
C40 C35 C36 C37 0.8(13) . . . . ?
C33 C35 C36 C37 177.1(8) . . . . ?
C35 C36 C37 C38 -1.6(15) . . . . ?
C36 C37 C38 C39 2.4(16) . . . . ?
C37 C38 C39 C40 -2.4(17) . . . . ?
C38 C39 C40 C35 1.5(15) . . . . ?
C36 C35 C40 C39 -0.8(13) . . . . ?
C33 C35 C40 C39 -177.1(8) . . . . ?
C42 C32 C41 O3 176.1(9) . . . . ?
C31 C32 C41 O3 58.2(12) . . . . ?
C33 C32 C41 O3 -62.1(12) . . . . ?
C42 C32 C41 O4 -2.0(8) . . . . ?
C31 C32 C41 O4 -119.9(7) . . . . ?
C33 C32 C41 O4 119.7(8) . . . . ?
C41 C32 C42 N4 2.3(9) . . . . ?
C31 C32 C42 N4 117.1(8) . . . . ?
C33 C32 C42 N4 -120.2(8) . . . . ?
C41 C32 C42 C43 -177.8(8) . . . . ?
C31 C32 C42 C43 -63.0(11) . . . . ?
C33 C32 C42 C43 59.6(11) . . . . ?
C10 C21 N1 O2 0.2(10) . . . . ?
C22 C21 N1 O2 179.0(8) . . . . ?
C43 C42 N4 O4 178.4(8) . . . . ?
C32 C42 N4 O4 -1.7(10) . . . . ?
O1 C20 O2 N1 -176.4(8) . . . . ?
C10 C20 O2 N1 2.4(10) . . . . ?
C21 N1 O2 C20 -1.7(10) . . . . ?
O3 C41 O4 N4 -177.1(8) . . . . ?
C32 C41 O4 N4 1.3(9) . . . . ?
C42 N4 O4 C41 0.2(10) . . . . ?
